data_7049349
loop_
_publ_author_name
'Bila, Jos\'e L'
'Pijeat, Joffrey'
'Ramorini, Andrea'
'Fadaei-Tirani, Farzaneh'
'Scopelliti, Rosario'
'Baudat, Emilie'
'Severin, Kay'

_publ_section_title
;
 Porous networks based on iron(ii) clathrochelate complexes.
;
_journal_issue 14
_journal_name_full 'Dalton transactions (Cambridge, England : 2003)'
_journal_page_first 4582
_journal_page_last 4588
_journal_paper_doi 10.1039/c9dt00546c
_journal_volume 48
_journal_year 2019
_chemical_formula_moiety 'C34 H34 B2 Fe N6 O6, 0.5[CH2Cl2]'
_chemical_formula_sum 'C34 H34 B2 Fe N6 O6'
_chemical_formula_weight 700.14
_space_group_crystal_system monoclinic
_space_group_IT_number 15
_space_group_name_Hall '-I 2ya'
_space_group_name_H-M_alt 'I 1 2/a 1'
_symmetry_space_group_name_Hall '-I 2ya'
_symmetry_space_group_name_H-M 'I 1 2/a 1'
_atom_sites_solution_hydrogens geom
_atom_sites_solution_primary dual
_atom_sites_solution_secondary difmap
_audit_creation_date 2018-10-31
_audit_creation_method
;
Olex2 1.2
(compiled 2018.05.29 svn.r3508 for OlexSys, GUI svn.r5506)
;
_audit_update_record
;
2018-11-04 deposited with the CCDC.    2019-03-07 downloaded from the CCDC.
;
_cell_angle_alpha 90
_cell_angle_beta 97.269(3)
_cell_angle_gamma 90
_cell_formula_units_Z 16
_cell_length_a 30.5087(8)
_cell_length_b 9.8259(2)
_cell_length_c 46.0071(17)
_cell_measurement_reflns_used 12206
_cell_measurement_temperature 100.01(10)
_cell_measurement_theta_max 74.2790
_cell_measurement_theta_min 4.5260
_cell_volume 13681.0(7)
_computing_cell_refinement 'CrysAlisPro 1.171.39.46 (Rigaku OD, 2018)'
_computing_data_collection 'CrysAlisPro 1.171.39.46 (Rigaku OD, 2018)'
_computing_data_reduction 'CrysAlisPro 1.171.39.46 (Rigaku OD, 2018)'
_computing_molecular_graphics 'Olex2 (Dolomanov et al., 2009)'
_computing_publication_material 'Olex2 (Dolomanov et al., 2009)'
_computing_structure_refinement 'SHELXL (Sheldrick, 2015)'
_computing_structure_solution 'SHELXT (Sheldrick, 2015)'
_diffrn_ambient_environment N~2~
_diffrn_ambient_temperature 100.01(10)
_diffrn_detector 'CCD plate'
_diffrn_detector_area_resol_mean 10.2665
_diffrn_detector_type Atlas
_diffrn_measured_fraction_theta_full 0.986
_diffrn_measured_fraction_theta_max 0.986
_diffrn_measurement_details
;
List of Runs (angles in degrees, time in seconds):

  # Type    Start    End  Width  t~exp~   \w     \q     \k     \f   Frames
#--------------------------------------------------------------------------
  1  \w    -70.00  25.00   0.50   10.00    --  -43.01  57.00  60.00  190
  2  \w   -106.00 -19.00   0.50   10.00    --  -43.01 -37.00 150.00  174
  3  \w    -67.00  31.00   0.50   10.00    --  -43.01  37.00 -30.00  196
  4  \w   -122.00 -95.00   0.50   10.00    --  -43.01 -99.00 -60.00   54
  5  \w      2.00  84.00   0.50   10.00    --   43.01 -99.00 150.00  164
  6  \w     98.00 169.00   0.50   40.00    --  109.26  45.00 -60.00  142
  7  \w     54.00 113.00   0.50   40.00    --  109.26-111.00-120.00  118
  8  \w     50.00 135.00   0.50   40.00    --  109.26 -45.00  60.00  170
  9  \w    109.00 136.00   0.50   40.00    --  109.26 111.00-120.00   54
 10  \w    100.00 173.00   0.50   40.00    --  109.26 111.00 150.00  146
 11  \w     74.00 101.00   0.50   40.00    --  109.26-111.00 -60.00   54
 12  \w     38.00 113.00   0.50   40.00    --  109.26-111.00 120.00  150
 13  \w     81.00 172.00   0.50   40.00    --  109.26  30.00-120.00  182
 14  \w     65.00 113.00   0.50   40.00    --  109.26-111.00   0.00   96
 15  \w     72.00 137.00   0.50   40.00    --  109.26 -77.00 120.00  130
 16  \w    100.00 161.00   0.50   40.00    --  109.26 111.00 120.00  122
 17  \w     36.00 125.00   0.50   40.00    --  109.26 -45.00-150.00  178
 18  \w     95.00 164.00   0.50   40.00    --  109.26 146.00 171.00  138
;
_diffrn_measurement_device 'four-circle diffractometer'
_diffrn_measurement_device_type 'SuperNova, Dual, Cu at home/near, Atlas'
_diffrn_measurement_method '\w scans'
_diffrn_orient_matrix_type 'CrysAlisPro convention (1999,Acta A55,543-557)'
_diffrn_orient_matrix_UB_11 -0.0508887000
_diffrn_orient_matrix_UB_12 -0.0012727000
_diffrn_orient_matrix_UB_13 -0.0032924000
_diffrn_orient_matrix_UB_21 -0.0015224000
_diffrn_orient_matrix_UB_22 0.0193830000
_diffrn_orient_matrix_UB_23 -0.0333470000
_diffrn_orient_matrix_UB_31 0.0002294000
_diffrn_orient_matrix_UB_32 -0.1555428000
_diffrn_orient_matrix_UB_33 -0.0041335000
_diffrn_radiation_monochromator mirror
_diffrn_radiation_probe x-ray
_diffrn_radiation_type CuK\a
_diffrn_radiation_wavelength 1.54184
_diffrn_reflns_av_R_equivalents 0.0443
_diffrn_reflns_av_unetI/netI 0.0359
_diffrn_reflns_Laue_measured_fraction_full 0.986
_diffrn_reflns_Laue_measured_fraction_max 0.986
_diffrn_reflns_limit_h_max 35
_diffrn_reflns_limit_h_min -35
_diffrn_reflns_limit_k_max 8
_diffrn_reflns_limit_k_min -11
_diffrn_reflns_limit_l_max 49
_diffrn_reflns_limit_l_min -53
_diffrn_reflns_number 44155
_diffrn_reflns_point_group_measured_fraction_full 0.986
_diffrn_reflns_point_group_measured_fraction_max 0.986
_diffrn_reflns_theta_full 63.685
_diffrn_reflns_theta_max 63.685
_diffrn_reflns_theta_min 3.704
_diffrn_source 'micro-focus sealed X-ray tube'
_diffrn_source_type 'SuperNova (Cu) X-ray Source'
_exptl_absorpt_coefficient_mu 3.979
_exptl_absorpt_correction_T_max 0.984
_exptl_absorpt_correction_T_min 0.454
_exptl_absorpt_correction_type gaussian
_exptl_absorpt_process_details
;
CrysAlisPro 1.171.39.46 (Rigaku Oxford Diffraction, 2018)
 Numerical absorption correction based on Gaussian integration over
 a multifaceted crystal model/Empirical absorption correction using
 spherical harmonics, as implemented in SCALE3 ABSPACK scaling algorithm.
;
_exptl_crystal_colour 'clear intense red'
_exptl_crystal_density_diffrn 1.360
_exptl_crystal_description prism
_exptl_crystal_F_000 5824
_exptl_crystal_size_max 0.867
_exptl_crystal_size_mid 0.116
_exptl_crystal_size_min 0.056
_refine_diff_density_max 1.281
_refine_diff_density_min -0.833
_refine_diff_density_rms 0.112
_refine_ls_extinction_method none
_refine_ls_goodness_of_fit_ref 1.067
_refine_ls_hydrogen_treatment constr
_refine_ls_matrix_type full
_refine_ls_number_parameters 1000
_refine_ls_number_reflns 11115
_refine_ls_number_restraints 1384
_refine_ls_restrained_S_all 1.015
_refine_ls_R_factor_all 0.1281
_refine_ls_R_factor_gt 0.1170
_refine_ls_shift/su_max 0.000
_refine_ls_shift/su_mean 0.000
_refine_ls_structure_factor_coef Fsqd
_refine_ls_weighting_details 'w=1/[\s^2^(Fo^2^)+(0.1648P)^2^+154.0936P] where P=(Fo^2^+2Fc^2^)/3'
_refine_ls_weighting_scheme calc
_refine_ls_wR_factor_gt 0.3284
_refine_ls_wR_factor_ref 0.3377
_reflns_Friedel_coverage 0.000
_reflns_number_gt 9347
_reflns_number_total 11115
_reflns_threshold_expression 'I > 2\s(I)'
_cod_data_source_file c9dt00546c2.cif
_cod_data_source_block ara-12
_cod_depositor_comments
;
The following automatic conversions were performed:

'_exptl_absorpt_correction_type' value 'Gaussian' changed to
'gaussian' according to
/home/data/users/saulius/crontab/automatic-downloads/rss-feeds/RSC/lib/dictionaries/cif_core.dic
dictionary named 'cif_core.dic' version 2.4.2 from 2011-04-26.

Automatic conversion script
Id: cif_fix_values 4973 2017-02-22 13:04:09Z antanas 

 Adding full bibliography for 7049348--7049350.cif.
;
_cod_database_code 7049349
_shelx_shelxl_version_number 2018/3
_chemical_oxdiff_formula 'C34 H34 B2 Fe N6 O6'
_shelx_space_group_comment
;
The symmetry employed for this shelxl refinement is uniquely defined
by the following loop, which should always be used as a source of
symmetry information in preference to the above space-group names.
They are only intended as comments.
;
_reflns_odcompleteness_completeness 98.78
_reflns_odcompleteness_iscentric 1
_reflns_odcompleteness_theta 68.13
_olex2_refinement_description
;
1. Fixed Uiso
 At 1.2 times of:
  All C(H) groups, All C(H,H) groups, All C(H,H,H,H) groups
2. Restrained distances
 C26-C25
 1.17 with sigma of 0.01
 N8-C36 = N1-C1 = N6-C14 = N4-C12 = N3-C7
 1.33 with sigma of 0.01
 C62B-C61 = C66B-C61 = C65B-C66B = C65B-C64 = C63B-C64 = C62B-C63B
 1.39 with sigma of 0.005
 N11-C47A \\sim N11-C47B \\sim N12-C48A \\sim N12-C48B
 with sigma of 0.01
 C47A-C48A \\sim C48B-C47B
 with sigma of 0.01
 C52A-C47A \\sim C51A-C52A \\sim C51A-C50A \\sim C49A-C50A \\sim C49A-C48A
\\sim C52B-C47B \\sim C52B-
 C51B \\sim C50B-C51B \\sim C50B-C49B \\sim C48B-C49B
 with sigma of 0.01
 C17A-C18 \\sim C17B-C18 \\sim C16A-C15 \\sim C16B-C15
 with sigma of 0.01
 C17A-C16A \\sim C17B-C16B
 with sigma of 0.01
 C67A-C64 \\sim C67B-C64
 with sigma of 0.01
 C68A-C67A \\sim C67B-C68B
 with sigma of 0.01
 C68A-C64 \\sim C64-C68B
 with sigma of 0.005
 C63B-C68B \\sim C68B-C65B
 with sigma of 0.02
 C65A-C68A \\sim C68A-C63A
 with sigma of 0.02
3. Restrained planarity
 C19, C20, C21, C22, C23, C24, C25, C26
 with sigma of 0.1
 C27, C28, C29, C30, C31, C32, C33, C34
 with sigma of 0.1
 C61, C62B, C63B, C64, C65B, C66B, C67B, C68B
 with sigma of 0.01
 C61, C62A, C63A, C64, C65A, C66A, C67A, C68A
 with sigma of 0.1
4. Uiso/Uaniso restraints and constraints
C16A \\sim C16B \\sim C17A \\sim C17B: within 2A with sigma of 0.01 and sigma
for terminal atoms of 0.02
C61 \\sim C62A \\sim C62B \\sim C63A \\sim C63B \\sim C64 \\sim C65A \\sim C65B
\\sim C66A \\sim C66B \\sim C67A \\sim C67B \\sim C68A \\sim C68B: within 2A
with sigma of 0.005 and sigma for terminal atoms of 0.01
5. Rigid body (RIGU) restrains
 All non-hydrogen atoms
 with sigma for 1-2 distances of 0.004 and sigma for 1-3 distances of 0.004
6. Others
 Sof(C47B)=Sof(C48B)=Sof(C49B)=Sof(H49C)=Sof(H49D)=Sof(C50B)=Sof(H50C)=
 Sof(H50D)=Sof(C51B)=Sof(H51C)=Sof(H51D)=Sof(C52B)=Sof(H52C)=Sof(H52D)=1-FVAR(1)
 Sof(C47A)=Sof(C48A)=Sof(C49A)=Sof(H49A)=Sof(H49B)=Sof(C50A)=Sof(H50A)=
 Sof(H50B)=Sof(C51A)=Sof(H51A)=Sof(H51B)=Sof(C52A)=Sof(H52A)=Sof(H52B)=FVAR(1)
 Sof(H15C)=Sof(H15D)=Sof(C16B)=Sof(H16C)=Sof(H16D)=Sof(C17B)=Sof(H17C)=
 Sof(H17D)=Sof(H18C)=Sof(H18D)=1-FVAR(2)
 Sof(H15A)=Sof(H15B)=Sof(C16A)=Sof(H16A)=Sof(H16B)=Sof(C17A)=Sof(H17A)=
 Sof(H17B)=Sof(H18A)=Sof(H18B)=FVAR(2)
 Sof(C62B)=Sof(H62B)=Sof(C63B)=Sof(H63B)=Sof(C65B)=Sof(H65B)=Sof(C66B)=
 Sof(H66B)=Sof(C67B)=Sof(C68B)=Sof(H68B)=1-FVAR(3)
 Sof(C66A)=Sof(H66A)=Sof(C65A)=Sof(H65A)=Sof(C63A)=Sof(H63A)=Sof(C62A)=
 Sof(H62A)=Sof(C67A)=Sof(C68A)=Sof(H68A)=FVAR(3)
7.a Secondary CH2 refined with riding coordinates:
 C3(H3A,H3B), C4(H4A,H4B), C5(H5A,H5B), C6(H6A,H6B), C8(H8A,H8B), C9(H9A,H9B),
 C10(H10A,H10B), C11(H11A,H11B), C15(H15A,H15B), C15(H15C,H15D), C16A(H16A,
 H16B), C16B(H16C,H16D), C17A(H17A,H17B), C17B(H17C,H17D), C18(H18A,H18B),
 C18(H18C,H18D), C37(H37A,H37B), C38(H38A,H38B), C39(H39A,H39B), C40(H40A,H40B),
  C43(H43A,H43B), C44(H44A,H44B), C45(H45A,H45B), C46(H46A,H46B), C49A(H49A,
 H49B), C49B(H49C,H49D), C50A(H50A,H50B), C50B(H50C,H50D), C51A(H51A,H51B),
 C51B(H51C,H51D), C52A(H52A,H52B), C52B(H52C,H52D)
7.b Aromatic/amide H refined with riding coordinates:
 C20(H20), C21(H21), C23(H23), C24(H24), C28(H28), C29(H29), C31(H31),
 C32(H32), C54(H54), C55(H55), C57(H57), C58(H58), C66A(H66A), C65A(H65A),
 C63A(H63A), C62A(H62A), C62B(H62B), C63B(H63B), C65B(H65B), C66B(H66B)
7.c Fitted hexagon refined as free rotating group:
 C61(C66A,C65A,C64,C63A,C62A)
7.d :
 C26(H26), C34(H34), C60(H60), C68A(H68A), C68B(H68B)
;
_olex2_submission_special_instructions 'No special instructions were received'
_oxdiff_exptl_absorpt_empirical_details
;
Empirical correction (ABSPACK) includes:
- Absorption correction using spherical harmonics
- Frame scaling
- Detector area scaling
- B-factor correction
;
_oxdiff_exptl_absorpt_empirical_full_max 2.174
_oxdiff_exptl_absorpt_empirical_full_min 0.658

loop_
_space_group_symop_operation_xyz
'x, y, z'
'-x+1/2, y, -z'
'x+1/2, y+1/2, z+1/2'
'-x+1, y+1/2, -z+1/2'
'-x, -y, -z'
'x-1/2, -y, z'
'-x+1/2, -y+1/2, -z+1/2'
'x, -y+1/2, z+1/2'

loop_
_atom_site_label
_atom_site_type_symbol
_atom_site_fract_x
_atom_site_fract_y
_atom_site_fract_z
_atom_site_U_iso_or_equiv
_atom_site_adp_type
_atom_site_occupancy
_atom_site_site_symmetry_order
_atom_site_calc_flag
_atom_site_refinement_flags_posn
_atom_site_refinement_flags_adp
_atom_site_refinement_flags_occupancy
_atom_site_disorder_assembly
_atom_site_disorder_group
Fe1 Fe 0.36463(3) 0.51287(11) 0.24414(3) 0.0413(3) Uani 1 1 d . U . . .
O1 O 0.4488(2) 0.6561(10) 0.24963(17) 0.101(3) Uani 1 1 d . U . . .
O2 O 0.3032(2) 0.5091(8) 0.19022(14) 0.079(2) Uani 1 1 d . U . . .
O3 O 0.4470(2) 0.4593(6) 0.28096(18) 0.083(2) Uani 1 1 d . U . . .
O4 O 0.3097(2) 0.2973(7) 0.2153(2) 0.101(3) Uani 1 1 d . U . . .
O5 O 0.41058(19) 0.6630(8) 0.29258(18) 0.090(2) Uani 1 1 d . U . . .
O6 O 0.26911(18) 0.4796(10) 0.23459(15) 0.088(2) Uani 1 1 d . U . . .
N1 N 0.4101(2) 0.6225(9) 0.23221(16) 0.073(2) Uani 1 1 d D U . . .
N2 N 0.3423(2) 0.5565(8) 0.20452(16) 0.0604(17) Uani 1 1 d . U . . .
N3 N 0.4112(2) 0.4073(6) 0.26409(17) 0.0572(16) Uani 1 1 d D U . . .
N4 N 0.3475(2) 0.3315(6) 0.2333(2) 0.074(2) Uani 1 1 d D U . . .
N5 N 0.3707(2) 0.6204(8) 0.27837(18) 0.0647(19) Uani 1 1 d . U . . .
N6 N 0.3057(2) 0.5313(9) 0.25219(16) 0.0675(19) Uani 1 1 d D U . . .
C1 C 0.4057(3) 0.6759(9) 0.20592(17) 0.0569(19) Uani 1 1 d D U . . .
C2 C 0.3651(2) 0.6337(8) 0.18903(19) 0.0539(18) Uani 1 1 d . U . . .
C3 C 0.3530(3) 0.6696(10) 0.1580(2) 0.062(2) Uani 1 1 d . U . . .
H3A H 0.328910 0.737867 0.156089 0.074 Uiso 1 1 calc R . . . .
H3B H 0.342292 0.587764 0.146685 0.074 Uiso 1 1 calc R . . . .
C4 C 0.3942(3) 0.7290(14) 0.1455(3) 0.091(3) Uani 1 1 d . U . . .
H4A H 0.413974 0.652875 0.141690 0.109 Uiso 1 1 calc R . . . .
H4B H 0.384316 0.773476 0.126482 0.109 Uiso 1 1 calc R . . . .
C5 C 0.4188(4) 0.8247(13) 0.1641(3) 0.090(3) Uani 1 1 d . U . . .
H5A H 0.399321 0.901781 0.167699 0.107 Uiso 1 1 calc R . . . .
H5B H 0.443091 0.861009 0.153960 0.107 Uiso 1 1 calc R . . . .
C6 C 0.4386(3) 0.7645(11) 0.1937(2) 0.070(2) Uani 1 1 d . U . . .
H6A H 0.465247 0.710536 0.191106 0.084 Uiso 1 1 calc R . . . .
H6B H 0.447647 0.839166 0.207657 0.084 Uiso 1 1 calc R . . . .
C7 C 0.4096(2) 0.2743(6) 0.26222(17) 0.0474(16) Uani 1 1 d D U . . .
C8 C 0.4429(3) 0.1790(8) 0.27798(18) 0.0523(18) Uani 1 1 d . U . . .
H8A H 0.472693 0.202257 0.273092 0.063 Uiso 1 1 calc R . . . .
H8B H 0.443158 0.190260 0.299389 0.063 Uiso 1 1 calc R . . . .
C9 C 0.4327(4) 0.0358(10) 0.2699(3) 0.086(3) Uani 1 1 d . U . . .
H9A H 0.447983 0.013870 0.252715 0.104 Uiso 1 1 calc R . . . .
H9B H 0.446041 -0.022187 0.286273 0.104 Uiso 1 1 calc R . . . .
C10 C 0.3880(4) -0.0030(10) 0.2631(4) 0.119(6) Uani 1 1 d . U . . .
H10A H 0.374280 -0.001523 0.281496 0.142 Uiso 1 1 calc R . . . .
H10B H 0.387251 -0.098279 0.256099 0.142 Uiso 1 1 calc R . . . .
C11 C 0.3596(3) 0.0828(9) 0.2404(2) 0.068(3) Uani 1 1 d . U . . .
H11A H 0.364549 0.054160 0.220472 0.082 Uiso 1 1 calc R . . . .
H11B H 0.327984 0.069199 0.242447 0.082 Uiso 1 1 calc R . . . .
C12 C 0.3714(2) 0.2294(7) 0.24488(19) 0.0525(18) Uani 1 1 d D U . . .
C13 C 0.3362(2) 0.6501(9) 0.2917(2) 0.0555(18) Uani 1 1 d . U . . .
C14 C 0.2970(2) 0.5984(9) 0.27519(17) 0.0551(18) Uani 1 1 d D U . . .
C15 C 0.2526(3) 0.6120(10) 0.2851(2) 0.065(2) Uani 1 1 d D U . . .
H15A H 0.241944 0.521097 0.290270 0.077 Uiso 0.619(18) 1 calc R . P A 1
H15B H 0.231536 0.649019 0.268921 0.077 Uiso 0.619(18) 1 calc R . P A 1
H15C H 0.235691 0.526378 0.281591 0.077 Uiso 0.381(18) 1 calc R . P A 2
H15D H 0.235767 0.686574 0.274407 0.077 Uiso 0.381(18) 1 calc R . P A 2
C16A C 0.2543(5) 0.708(2) 0.3121(4) 0.078(4) Uani 0.619(18) 1 d D U P A 1
H16A H 0.254149 0.803244 0.305373 0.094 Uiso 0.619(18) 1 calc R . P A 1
H16B H 0.227434 0.693029 0.321733 0.094 Uiso 0.619(18) 1 calc R . P A 1
C16B C 0.2609(10) 0.644(3) 0.3185(3) 0.078(5) Uani 0.381(18) 1 d D U P A 2
H16C H 0.232082 0.660581 0.325698 0.093 Uiso 0.381(18) 1 calc R . P A 2
H16D H 0.274460 0.563511 0.328980 0.093 Uiso 0.381(18) 1 calc R . P A 2
C17A C 0.2933(4) 0.685(2) 0.3336(4) 0.077(4) Uani 0.619(18) 1 d D U P A 1
H17A H 0.294008 0.588971 0.340048 0.093 Uiso 0.619(18) 1 calc R . P A 1
H17B H 0.291405 0.743266 0.350931 0.093 Uiso 0.619(18) 1 calc R . P A 1
C17B C 0.2895(5) 0.762(3) 0.3259(8) 0.077(5) Uani 0.381(18) 1 d D U P A 2
H17C H 0.289183 0.788091 0.346668 0.093 Uiso 0.381(18) 1 calc R . P A 2
H17D H 0.279243 0.840825 0.313391 0.093 Uiso 0.381(18) 1 calc R . P A 2
C18 C 0.3368(3) 0.7186(10) 0.3204(2) 0.069(2) Uani 1 1 d D U . . .
H18A H 0.339378 0.818256 0.317838 0.083 Uiso 0.619(18) 1 calc R . P A 1
H18B H 0.362653 0.687317 0.333902 0.083 Uiso 0.619(18) 1 calc R . P A 1
H18C H 0.356000 0.800078 0.320920 0.083 Uiso 0.381(18) 1 calc R . P A 2
H18D H 0.349381 0.656219 0.336149 0.083 Uiso 0.381(18) 1 calc R . P A 2
C19 C 0.4915(2) 0.6623(7) 0.30061(18) 0.0487(16) Uani 1 1 d . U . . .
C20 C 0.4986(3) 0.6198(9) 0.3294(2) 0.071(2) Uani 1 1 d . U . . .
H20 H 0.480057 0.550537 0.335504 0.085 Uiso 1 1 calc R . . . .
C21 C 0.5315(3) 0.6728(10) 0.3501(3) 0.084(3) Uani 1 1 d . U . . .
H21 H 0.533957 0.643927 0.369957 0.101 Uiso 1 1 calc R . . . .
C22 C 0.5603(3) 0.7675(9) 0.3413(2) 0.068(2) Uani 1 1 d . U . . .
C23 C 0.5552(3) 0.8101(9) 0.3118(2) 0.063(2) Uani 1 1 d . U . . .
H23 H 0.575575 0.872676 0.305245 0.075 Uiso 1 1 calc R . . . .
C24 C 0.5206(3) 0.7609(9) 0.2925(2) 0.0568(19) Uani 1 1 d . U . . .
H24 H 0.516511 0.795021 0.272986 0.068 Uiso 1 1 calc R . . . .
C25 C 0.5929(3) 0.8297(11) 0.3630(2) 0.079(3) Uani 1 1 d D U . . .
C26 C 0.6169(4) 0.8801(13) 0.3819(3) 0.099(4) Uani 1 1 d D U . . .
H26 H 0.636378 0.920910 0.397253 0.119 Uiso 1 1 calc R . . . .
C27 C 0.2362(2) 0.3565(8) 0.19005(18) 0.0519(17) Uani 1 1 d . U . . .
C28 C 0.2240(3) 0.3819(11) 0.1609(2) 0.084(3) Uani 1 1 d . U . . .
H28 H 0.240699 0.443621 0.150896 0.101 Uiso 1 1 calc R . . . .
C29 C 0.1866(3) 0.3171(11) 0.1457(2) 0.087(4) Uani 1 1 d . U . . .
H29 H 0.179016 0.335362 0.125426 0.105 Uiso 1 1 calc R . . . .
C30 C 0.1615(2) 0.2304(9) 0.15899(19) 0.0535(17) Uani 1 1 d . U . . .
C31 C 0.1725(3) 0.2075(8) 0.18893(19) 0.0535(17) Uani 1 1 d . U . . .
H31 H 0.154490 0.150247 0.199129 0.064 Uiso 1 1 calc R . . . .
C32 C 0.2093(3) 0.2676(9) 0.20361(19) 0.0585(19) Uani 1 1 d . U . . .
H32 H 0.216867 0.248182 0.223850 0.070 Uiso 1 1 calc R . . . .
C33 C 0.1241(3) 0.1608(10) 0.1442(2) 0.065(2) Uani 1 1 d . U . . .
C34 C 0.0935(4) 0.1018(12) 0.1320(2) 0.085(3) Uani 1 1 d . U . . .
H34 H 0.068815 0.054300 0.122138 0.103 Uiso 1 1 calc R . . . .
B1 B 0.4491(3) 0.6103(9) 0.2801(2) 0.0495(18) Uani 1 1 d . U . . .
B2 B 0.2803(3) 0.4144(9) 0.2080(2) 0.0475(17) Uani 1 1 d . U . . .
Fe2 Fe 0.42178(4) 0.22659(13) 0.44628(3) 0.0537(4) Uani 1 1 d . U . . .
O7 O 0.4978(2) 0.3220(7) 0.42022(14) 0.0705(16) Uani 1 1 d . U . . .
O8 O 0.3687(2) -0.0074(6) 0.42560(13) 0.0664(15) Uani 1 1 d . U . . .
O9 O 0.5099(2) 0.2914(6) 0.47305(13) 0.0649(15) Uani 1 1 d . U . . .
O10 O 0.3575(2) 0.0740(7) 0.47475(14) 0.0727(16) Uani 1 1 d . U . . .
O11 O 0.4678(2) 0.4853(6) 0.45219(19) 0.084(2) Uani 1 1 d . U . . .
O12 O 0.3271(2) 0.2015(7) 0.43096(17) 0.0759(18) Uani 1 1 d . U . . .
N7 N 0.4632(2) 0.2322(8) 0.41853(16) 0.0627(16) Uani 1 1 d . U . . .
N8 N 0.4053(2) 0.0698(8) 0.42302(14) 0.0618(17) Uani 1 1 d D U . . .
N9 N 0.4708(3) 0.2237(7) 0.47559(16) 0.0609(16) Uani 1 1 d . U . . .
N10 N 0.3982(3) 0.1340(7) 0.47702(16) 0.0635(17) Uani 1 1 d . U . . .
N11 N 0.4279(3) 0.4186(8) 0.4476(2) 0.079(2) Uani 1 1 d D U . . .
N12 N 0.3632(3) 0.2870(7) 0.4352(2) 0.075(2) Uani 1 1 d D U . . .
C35 C 0.4609(3) 0.1397(11) 0.39828(19) 0.064(2) Uani 1 1 d . U . . .
C36 C 0.4252(3) 0.0486(11) 0.39970(16) 0.065(2) Uani 1 1 d D U . . .
C37 C 0.4123(3) -0.0583(13) 0.3770(2) 0.077(3) Uani 1 1 d . U . . .
H37A H 0.379962 -0.056533 0.371308 0.093 Uiso 1 1 calc R . . . .
H37B H 0.420564 -0.149327 0.385194 0.093 Uiso 1 1 calc R . . . .
C38 C 0.4361(5) -0.031(2) 0.3500(3) 0.128(6) Uani 1 1 d . U . . .
H38A H 0.434765 -0.115136 0.337991 0.154 Uiso 1 1 calc R . . . .
H38B H 0.419936 0.040748 0.338079 0.154 Uiso 1 1 calc R . . . .
C39 C 0.4820(4) 0.0095(15) 0.3567(2) 0.096(4) Uani 1 1 d . U . . .
H39A H 0.493766 0.026588 0.337876 0.116 Uiso 1 1 calc R . . . .
H39B H 0.498775 -0.068108 0.366240 0.116 Uiso 1 1 calc R . . . .
C40 C 0.4914(3) 0.1302(15) 0.37536(19) 0.085(3) Uani 1 1 d . U . . .
H40A H 0.488308 0.213036 0.363027 0.102 Uiso 1 1 calc R . . . .
H40B H 0.522292 0.125837 0.384976 0.102 Uiso 1 1 calc R . . . .
C41 C 0.4667(3) 0.1730(8) 0.50111(19) 0.0605(18) Uani 1 1 d . U . . .
C42 C 0.4236(4) 0.1111(9) 0.5015(2) 0.066(2) Uani 1 1 d . U . . .
C43 C 0.4113(4) 0.0332(10) 0.5272(2) 0.072(2) Uani 1 1 d . U . . .
H43A H 0.400283 -0.057876 0.520663 0.086 Uiso 1 1 calc R . . . .
H43B H 0.387059 0.081364 0.535401 0.086 Uiso 1 1 calc R . . . .
C44 C 0.4503(4) 0.0170(11) 0.5511(2) 0.079(3) Uani 1 1 d . U . . .
H44A H 0.439160 -0.006072 0.569801 0.094 Uiso 1 1 calc R . . . .
H44B H 0.468937 -0.059615 0.545945 0.094 Uiso 1 1 calc R . . . .
C45 C 0.4785(4) 0.1437(11) 0.5555(2) 0.075(2) Uani 1 1 d . U . . .
H45A H 0.502195 0.129007 0.571986 0.090 Uiso 1 1 calc R . . . .
H45B H 0.460026 0.220580 0.560730 0.090 Uiso 1 1 calc R . . . .
C46 C 0.4990(3) 0.1797(10) 0.52819(19) 0.065(2) Uani 1 1 d . U . . .
H46A H 0.511386 0.272795 0.530307 0.078 Uiso 1 1 calc R . . . .
H46B H 0.523671 0.116220 0.526238 0.078 Uiso 1 1 calc R . . . .
C47A C 0.3932(4) 0.4893(12) 0.4344(4) 0.063(4) Uani 0.576(12) 1 d D U P B 1
C47B C 0.3951(5) 0.5046(13) 0.4510(5) 0.056(5) Uani 0.424(12) 1 d D U P B 2
C48A C 0.3519(4) 0.4143(12) 0.4278(4) 0.067(4) Uani 0.576(12) 1 d D U P B 1
C48B C 0.3569(5) 0.4143(12) 0.4444(5) 0.056(5) Uani 0.424(12) 1 d D U P B 2
C49A C 0.3069(4) 0.4699(14) 0.4165(5) 0.072(4) Uani 0.576(12) 1 d D U P B 1
H49A H 0.284654 0.436302 0.428692 0.086 Uiso 0.576(12) 1 calc R . P B 1
H49B H 0.298162 0.439957 0.396070 0.086 Uiso 0.576(12) 1 calc R . P B 1
C49B C 0.3125(5) 0.4816(16) 0.4443(7) 0.071(7) Uani 0.424(12) 1 d D U P B 2
H49C H 0.299262 0.450151 0.461667 0.085 Uiso 0.424(12) 1 calc R . P B 2
H49D H 0.292875 0.451022 0.426672 0.085 Uiso 0.424(12) 1 calc R . P B 2
C50A C 0.3094(6) 0.6233(14) 0.4179(6) 0.091(7) Uani 0.576(12) 1 d D U P B 1
H50A H 0.283245 0.661970 0.405829 0.109 Uiso 0.576(12) 1 calc R . P B 1
H50B H 0.308554 0.652833 0.438420 0.109 Uiso 0.576(12) 1 calc R . P B 1
C50B C 0.3135(6) 0.6356(16) 0.4444(5) 0.063(5) Uani 0.424(12) 1 d D U P B 2
H50C H 0.315855 0.668820 0.424398 0.076 Uiso 0.424(12) 1 calc R . P B 2
H50D H 0.285395 0.670316 0.450288 0.076 Uiso 0.424(12) 1 calc R . P B 2
C51A C 0.3507(4) 0.6789(17) 0.4073(4) 0.075(5) Uani 0.576(12) 1 d D U P B 1
H51A H 0.348734 0.779373 0.406208 0.091 Uiso 0.576(12) 1 calc R . P B 1
H51B H 0.352808 0.644081 0.387343 0.091 Uiso 0.576(12) 1 calc R . P B 1
C51B C 0.3517(5) 0.691(2) 0.4652(5) 0.071(6) Uani 0.424(12) 1 d D U P B 2
H51C H 0.350538 0.652094 0.484997 0.086 Uiso 0.424(12) 1 calc R . P B 2
H51D H 0.348775 0.790816 0.466640 0.086 Uiso 0.424(12) 1 calc R . P B 2
C52A C 0.3919(5) 0.6392(12) 0.4273(4) 0.066(4) Uani 0.576(12) 1 d D U P B 1
H52A H 0.418169 0.663213 0.417771 0.079 Uiso 0.576(12) 1 calc R . P B 1
H52B H 0.393207 0.691941 0.445720 0.079 Uiso 0.576(12) 1 calc R . P B 1
C52B C 0.3958(5) 0.6569(14) 0.4553(5) 0.067(6) Uani 0.424(12) 1 d D U P B 2
H52C H 0.399336 0.704165 0.436755 0.080 Uiso 0.424(12) 1 calc R . P B 2
H52D H 0.420402 0.683860 0.470371 0.080 Uiso 0.424(12) 1 calc R . P B 2
C53 C 0.5495(3) 0.4763(10) 0.4495(2) 0.071(2) Uani 1 1 d . U . . .
C54 C 0.5673(4) 0.5092(11) 0.4241(3) 0.084(3) Uani 1 1 d . U . . .
H54 H 0.551635 0.482916 0.405833 0.101 Uiso 1 1 calc R . . . .
C55 C 0.6064(5) 0.5779(13) 0.4242(4) 0.102(3) Uani 1 1 d . U . . .
H55 H 0.617438 0.597969 0.406309 0.123 Uiso 1 1 calc R . . . .
C56 C 0.6294(4) 0.6172(11) 0.4503(3) 0.092(3) Uani 1 1 d . U . . .
C57 C 0.6129(4) 0.5875(11) 0.4776(3) 0.089(3) Uani 1 1 d . U . . .
H57 H 0.628573 0.615025 0.495772 0.107 Uiso 1 1 calc R . . . .
C58 C 0.5735(4) 0.5174(10) 0.4763(3) 0.077(2) Uani 1 1 d . U . . .
H58 H 0.562090 0.496168 0.494018 0.092 Uiso 1 1 calc R . . . .
C59 C 0.6723(5) 0.6862(15) 0.4521(5) 0.133(6) Uani 1 1 d . U . . .
C60 C 0.7063(6) 0.745(2) 0.4521(5) 0.165(8) Uani 1 1 d . U . . .
H60 H 0.733524 0.792043 0.452126 0.198 Uiso 1 1 calc R . . . .
C61 C 0.2905(2) -0.0166(8) 0.44051(15) 0.0729(17) Uani 1 1 d D U . . .
C66A C 0.2700(3) -0.0572(11) 0.41318(13) 0.073(2) Uani 0.681(12) 1 d G U P C 1
H66A H 0.284765 -0.046294 0.396341 0.088 Uiso 0.681(12) 1 calc R . P C 1
C65A C 0.2279(3) -0.1138(11) 0.41047(12) 0.075(2) Uani 0.681(12) 1 d DG U P C 1
H65A H 0.213930 -0.141543 0.391790 0.090 Uiso 0.681(12) 1 calc R . P C 1
C64 C 0.2063(2) -0.1298(8) 0.43510(15) 0.0809(17) Uani 1 1 d DG U . C .
C63A C 0.2268(3) -0.0892(11) 0.46244(13) 0.082(2) Uani 0.681(12) 1 d DG U P C 1
H63A H 0.212035 -0.100086 0.479271 0.099 Uiso 0.681(12) 1 calc R . P C 1
C62A C 0.2689(3) -0.0326(11) 0.46514(13) 0.080(2) Uani 0.681(12) 1 d G U P C 1
H62A H 0.282870 -0.004836 0.483822 0.096 Uiso 0.681(12) 1 calc R . P C 1
C62B C 0.2851(6) -0.0958(17) 0.4649(3) 0.078(2) Uani 0.319(12) 1 d D U P C 2
H62B H 0.305281 -0.114240 0.481876 0.093 Uiso 0.319(12) 1 calc R . P C 2
C63B C 0.2419(5) -0.1403(19) 0.4573(4) 0.080(2) Uani 0.319(12) 1 d D U P C 2
H63B H 0.233817 -0.197310 0.472437 0.096 Uiso 0.319(12) 1 calc R . P C 2
C65B C 0.2156(7) -0.0492(18) 0.4120(3) 0.078(2) Uani 0.319(12) 1 d D U P C 2
H65B H 0.195337 -0.031412 0.395039 0.093 Uiso 0.319(12) 1 calc R . P C 2
C66B C 0.2583(6) 0.003(2) 0.4167(4) 0.075(2) Uani 0.319(12) 1 d D U P C 2
H66B H 0.266634 0.058936 0.401584 0.090 Uiso 0.319(12) 1 calc R . P C 2
C67A C 0.1604(5) -0.1822(17) 0.4298(4) 0.082(2) Uani 0.681(12) 1 d D U P C 1
C67B C 0.1676(6) -0.2107(19) 0.4422(6) 0.083(3) Uani 0.319(12) 1 d D U P C 2
C68A C 0.1247(5) -0.2206(18) 0.4292(4) 0.089(3) Uani 0.681(12) 1 d D U P C 1
H68A H 0.095176 -0.252319 0.428687 0.107 Uiso 0.681(12) 1 calc R . P C 1
C68B C 0.1323(6) -0.258(2) 0.4400(6) 0.085(4) Uani 0.319(12) 1 d D U P C 2
H68B H 0.103548 -0.297174 0.438171 0.102 Uiso 0.319(12) 1 calc R . P C 2
B3 B 0.5054(4) 0.3910(11) 0.4487(3) 0.065(2) Uani 1 1 d . U . . .
B4 B 0.3370(4) 0.0639(10) 0.4428(2) 0.060(2) Uani 1 1 d . U . . .

loop_
_atom_site_aniso_label
_atom_site_aniso_U_11
_atom_site_aniso_U_22
_atom_site_aniso_U_33
_atom_site_aniso_U_23
_atom_site_aniso_U_13
_atom_site_aniso_U_12
Fe1 0.0285(5) 0.0443(6) 0.0527(7) 0.0059(5) 0.0118(4) 0.0034(4)
O1 0.052(4) 0.150(7) 0.095(4) 0.056(5) -0.012(3) -0.052(4)
O2 0.059(4) 0.114(5) 0.061(4) 0.027(3) 0.002(3) -0.035(3)
O3 0.069(4) 0.045(3) 0.121(6) -0.009(3) -0.042(4) 0.008(3)
O4 0.056(4) 0.052(3) 0.180(8) 0.009(4) -0.049(4) 0.002(3)
O5 0.037(3) 0.116(6) 0.121(6) -0.065(5) 0.024(3) -0.011(3)
O6 0.028(3) 0.172(7) 0.065(4) -0.029(4) 0.011(2) -0.001(3)
N1 0.041(3) 0.097(6) 0.078(4) 0.031(4) -0.001(3) -0.022(4)
N2 0.041(3) 0.076(4) 0.064(4) 0.017(3) 0.006(3) -0.011(3)
N3 0.047(3) 0.045(3) 0.076(4) -0.004(3) -0.005(3) 0.007(3)
N4 0.043(4) 0.043(3) 0.128(7) 0.010(4) -0.019(4) -0.006(3)
N5 0.033(3) 0.075(4) 0.089(5) -0.026(4) 0.016(3) -0.006(3)
N6 0.030(3) 0.105(6) 0.069(4) -0.010(4) 0.011(3) 0.002(3)
C1 0.040(4) 0.063(5) 0.070(4) 0.020(4) 0.017(3) 0.003(3)
C2 0.037(3) 0.055(4) 0.072(4) 0.014(4) 0.014(3) 0.005(3)
C3 0.045(4) 0.079(6) 0.065(4) 0.018(4) 0.021(3) 0.005(4)
C4 0.055(5) 0.126(9) 0.095(7) 0.041(6) 0.022(5) -0.005(5)
C5 0.061(6) 0.111(8) 0.098(7) 0.055(6) 0.016(5) -0.015(5)
C6 0.044(4) 0.077(6) 0.089(6) 0.027(5) 0.011(4) -0.010(4)
C7 0.046(4) 0.045(3) 0.052(4) 0.003(3) 0.008(3) 0.003(3)
C8 0.046(4) 0.053(4) 0.054(4) 0.006(3) -0.007(3) 0.006(3)
C9 0.091(6) 0.051(4) 0.102(8) 0.002(5) -0.048(6) 0.011(4)
C10 0.098(8) 0.044(5) 0.194(14) 0.030(7) -0.059(9) -0.004(5)
C11 0.054(5) 0.048(4) 0.095(7) 0.002(4) -0.021(5) -0.003(4)
C12 0.047(4) 0.042(3) 0.068(5) 0.008(3) 0.003(3) 0.000(3)
C13 0.035(3) 0.058(4) 0.077(5) -0.004(4) 0.020(3) 0.004(3)
C14 0.034(3) 0.066(5) 0.068(4) 0.004(3) 0.016(3) 0.004(3)
C15 0.037(4) 0.081(6) 0.079(5) -0.003(4) 0.020(4) 0.007(4)
C16A 0.051(5) 0.088(11) 0.101(8) -0.021(7) 0.032(5) 0.007(6)
C16B 0.052(6) 0.093(11) 0.094(7) -0.024(8) 0.031(6) 0.006(7)
C17A 0.052(5) 0.090(11) 0.097(8) -0.023(8) 0.031(5) 0.003(6)
C17B 0.053(6) 0.090(11) 0.095(8) -0.022(8) 0.030(6) 0.009(7)
C18 0.046(4) 0.071(6) 0.096(6) -0.026(5) 0.025(4) 0.000(4)
C19 0.040(3) 0.045(4) 0.063(4) -0.003(3) 0.015(3) 0.004(3)
C20 0.063(5) 0.068(6) 0.078(5) 0.016(4) -0.006(4) -0.023(4)
C21 0.080(6) 0.069(6) 0.096(7) 0.020(5) -0.016(5) -0.026(5)
C22 0.056(5) 0.058(5) 0.087(5) -0.004(4) 0.001(4) -0.012(4)
C23 0.046(4) 0.063(5) 0.081(5) -0.013(4) 0.020(4) -0.012(4)
C24 0.046(4) 0.060(5) 0.067(5) -0.006(4) 0.020(3) -0.009(3)
C25 0.062(6) 0.078(6) 0.095(6) -0.004(5) -0.002(5) -0.013(5)
C26 0.104(9) 0.096(8) 0.093(7) 0.001(6) -0.007(6) -0.041(7)
C27 0.036(3) 0.059(4) 0.062(4) 0.014(3) 0.009(3) 0.004(3)
C28 0.065(6) 0.113(8) 0.071(5) 0.038(6) -0.005(4) -0.032(5)
C29 0.073(6) 0.115(8) 0.065(6) 0.045(6) -0.023(4) -0.037(6)
C30 0.037(4) 0.060(4) 0.062(4) 0.011(4) 0.003(3) 0.006(3)
C31 0.042(4) 0.058(4) 0.062(4) 0.010(4) 0.014(3) -0.002(3)
C32 0.049(4) 0.070(5) 0.057(4) 0.008(4) 0.008(3) -0.006(3)
C33 0.048(4) 0.075(6) 0.072(5) 0.026(4) 0.000(4) -0.004(4)
C34 0.074(6) 0.095(7) 0.081(7) 0.035(6) -0.012(5) -0.026(5)
B1 0.034(4) 0.046(4) 0.070(5) 0.003(4) 0.013(3) 0.004(3)
B2 0.031(3) 0.058(5) 0.056(4) 0.014(3) 0.013(3) 0.007(3)
Fe2 0.0591(8) 0.0537(7) 0.0532(7) 0.0075(5) 0.0263(6) 0.0098(6)
O7 0.057(3) 0.096(4) 0.063(3) 0.013(3) 0.024(3) 0.006(3)
O8 0.080(4) 0.070(4) 0.054(3) 0.001(3) 0.026(3) 0.007(3)
O9 0.075(4) 0.064(3) 0.060(3) 0.002(3) 0.023(3) -0.004(3)
O10 0.096(4) 0.067(4) 0.061(3) -0.001(3) 0.035(3) -0.020(3)
O11 0.062(3) 0.059(4) 0.140(7) 0.020(4) 0.050(4) 0.009(3)
O12 0.060(4) 0.065(3) 0.108(5) 0.017(3) 0.029(3) 0.003(3)
N7 0.054(4) 0.080(4) 0.058(4) 0.014(3) 0.023(3) 0.010(3)
N8 0.065(4) 0.072(4) 0.053(4) 0.001(3) 0.023(3) 0.009(3)
N9 0.072(4) 0.053(4) 0.063(4) 0.000(3) 0.025(3) 0.001(3)
N10 0.089(4) 0.054(4) 0.053(3) -0.001(3) 0.029(3) -0.008(3)
N11 0.065(4) 0.056(4) 0.127(7) 0.017(4) 0.053(4) 0.007(3)
N12 0.063(4) 0.058(3) 0.111(6) 0.024(4) 0.041(4) 0.004(3)
C35 0.044(4) 0.099(6) 0.049(4) 0.006(4) 0.011(3) 0.021(4)
C36 0.062(5) 0.089(6) 0.044(4) 0.003(4) 0.014(3) 0.019(4)
C37 0.065(5) 0.117(8) 0.051(5) -0.014(5) 0.013(4) 0.014(5)
C38 0.106(8) 0.214(17) 0.075(7) -0.047(9) 0.049(7) -0.038(10)
C39 0.089(7) 0.152(11) 0.056(6) -0.010(6) 0.038(5) 0.011(6)
C40 0.055(5) 0.165(10) 0.038(4) -0.010(5) 0.012(4) 0.013(6)
C41 0.080(5) 0.049(4) 0.058(4) -0.002(3) 0.029(3) 0.007(4)
C42 0.088(5) 0.049(4) 0.065(4) 0.001(4) 0.027(4) 0.000(4)
C43 0.089(6) 0.067(5) 0.065(5) 0.005(4) 0.029(4) 0.000(5)
C44 0.098(7) 0.078(6) 0.065(5) 0.023(5) 0.033(5) 0.022(5)
C45 0.097(7) 0.075(5) 0.055(5) 0.011(4) 0.021(4) 0.028(4)
C46 0.083(6) 0.060(5) 0.055(4) 0.001(4) 0.018(4) 0.018(4)
C47A 0.059(6) 0.054(6) 0.086(11) 0.005(7) 0.049(7) 0.005(5)
C47B 0.046(6) 0.057(7) 0.070(14) 0.017(8) 0.032(8) 0.004(5)
C48A 0.061(6) 0.062(6) 0.084(12) 0.030(8) 0.035(7) 0.007(5)
C48B 0.044(7) 0.055(6) 0.071(13) 0.036(7) 0.010(8) 0.007(5)
C49A 0.058(7) 0.065(7) 0.095(13) 0.001(8) 0.021(8) 0.003(6)
C49B 0.044(8) 0.058(8) 0.11(2) 0.004(10) 0.003(10) 0.007(7)
C50A 0.059(8) 0.063(8) 0.16(2) 0.017(11) 0.041(11) 0.010(7)
C50B 0.039(8) 0.057(8) 0.090(15) 0.006(10) 0.000(9) 0.008(7)
C51A 0.054(7) 0.059(8) 0.117(13) 0.004(8) 0.027(7) 0.007(6)
C51B 0.057(10) 0.057(10) 0.096(15) 0.005(10) -0.009(8) 0.011(7)
C52A 0.065(8) 0.054(6) 0.084(11) 0.000(7) 0.028(7) 0.002(6)
C52B 0.041(8) 0.058(7) 0.095(16) 0.005(10) -0.013(9) 0.000(7)
C53 0.066(5) 0.060(5) 0.094(6) 0.013(4) 0.040(4) 0.015(4)
C54 0.077(6) 0.083(7) 0.101(7) 0.032(5) 0.047(5) 0.015(5)
C55 0.101(8) 0.081(7) 0.136(8) 0.024(7) 0.058(6) 0.003(6)
C56 0.078(6) 0.066(6) 0.141(8) 0.012(6) 0.057(6) 0.004(5)
C57 0.085(6) 0.062(6) 0.130(8) -0.016(6) 0.051(6) -0.008(5)
C58 0.078(6) 0.061(5) 0.100(6) -0.006(5) 0.047(5) 0.004(4)
C59 0.089(7) 0.089(9) 0.235(19) -0.005(10) 0.075(9) -0.010(6)
C60 0.105(10) 0.157(16) 0.24(2) 0.024(16) 0.071(13) -0.040(10)
C61 0.080(4) 0.074(4) 0.073(3) -0.008(3) 0.038(3) -0.009(3)
C66A 0.077(4) 0.075(4) 0.074(4) -0.004(4) 0.035(3) -0.007(4)
C65A 0.078(4) 0.076(4) 0.078(4) -0.005(4) 0.034(3) -0.008(4)
C64 0.085(3) 0.081(4) 0.084(3) -0.012(3) 0.038(3) -0.015(3)
C63A 0.088(4) 0.086(4) 0.081(4) -0.012(4) 0.041(3) -0.015(4)
C62A 0.086(4) 0.083(4) 0.078(4) -0.012(4) 0.040(3) -0.014(4)
C62B 0.084(4) 0.081(4) 0.076(4) -0.011(4) 0.041(4) -0.013(4)
C63B 0.086(4) 0.083(4) 0.080(4) -0.013(4) 0.041(4) -0.014(4)
C65B 0.081(4) 0.078(4) 0.080(4) -0.008(4) 0.035(4) -0.011(4)
C66B 0.079(4) 0.076(4) 0.076(4) -0.006(4) 0.034(3) -0.010(4)
C67A 0.087(4) 0.082(5) 0.086(5) -0.010(4) 0.042(4) -0.020(4)
C67B 0.087(5) 0.082(5) 0.087(5) -0.011(4) 0.040(4) -0.019(4)
C68A 0.093(6) 0.085(6) 0.096(7) -0.010(6) 0.039(6) -0.023(5)
C68B 0.089(6) 0.081(7) 0.091(7) -0.009(7) 0.041(6) -0.021(6)
B3 0.066(5) 0.062(5) 0.075(5) 0.009(4) 0.034(4) 0.013(4)
B4 0.069(5) 0.055(4) 0.061(5) 0.001(4) 0.029(4) 0.005(4)

loop_
_atom_type_symbol
_atom_type_description
_atom_type_scat_dispersion_real
_atom_type_scat_dispersion_imag
_atom_type_scat_source
C C 0.0181 0.0091 'International Tables Vol C Tables 4.2.6.8 and 6.1.1.4'
H H 0.0000 0.0000 'International Tables Vol C Tables 4.2.6.8 and 6.1.1.4'
B B 0.0090 0.0039 'International Tables Vol C Tables 4.2.6.8 and 6.1.1.4'
Fe Fe -1.1336 3.1974 'International Tables Vol C Tables 4.2.6.8 and 6.1.1.4'
N N 0.0311 0.0180 'International Tables Vol C Tables 4.2.6.8 and 6.1.1.4'
O O 0.0492 0.0322 'International Tables Vol C Tables 4.2.6.8 and 6.1.1.4'

loop_
_geom_angle_atom_site_label_1
_geom_angle_atom_site_label_2
_geom_angle_atom_site_label_3
_geom_angle
N1 Fe1 N2 77.4(3)
N1 Fe1 N3 85.4(3)
N1 Fe1 N4 130.1(4)
N3 Fe1 N2 137.5(3)
N3 Fe1 N4 77.3(3)
N4 Fe1 N2 84.7(4)
N5 Fe1 N1 85.7(4)
N5 Fe1 N2 131.0(4)
N5 Fe1 N3 85.1(3)
N5 Fe1 N4 137.4(4)
N5 Fe1 N6 77.2(3)
N6 Fe1 N1 138.9(4)
N6 Fe1 N2 86.1(3)
N6 Fe1 N3 129.0(4)
N6 Fe1 N4 84.5(4)
N1 O1 B1 112.4(6)
N2 O2 B2 113.2(6)
N3 O3 B1 113.3(6)
N4 O4 B2 112.8(7)
N5 O5 B1 114.3(6)
N6 O6 B2 113.1(6)
O1 N1 Fe1 124.9(5)
C1 N1 Fe1 120.2(6)
C1 N1 O1 114.9(7)
O2 N2 Fe1 124.4(5)
C2 N2 Fe1 120.2(6)
C2 N2 O2 115.4(7)
O3 N3 Fe1 124.7(4)
C7 N3 Fe1 119.6(5)
C7 N3 O3 115.7(6)
O4 N4 Fe1 124.6(5)
C12 N4 Fe1 119.2(6)
C12 N4 O4 116.1(7)
O5 N5 Fe1 123.8(5)
C13 N5 Fe1 120.9(6)
C13 N5 O5 115.0(7)
O6 N6 Fe1 124.4(5)
C14 N6 Fe1 120.2(6)
C14 N6 O6 115.4(6)
N1 C1 C2 111.3(7)
N1 C1 C6 125.9(8)
C2 C1 C6 122.7(7)
N2 C2 C1 110.9(7)
N2 C2 C3 125.9(8)
C1 C2 C3 123.2(7)
C2 C3 H3A 109.8
C2 C3 H3B 109.8
C2 C3 C4 109.4(8)
H3A C3 H3B 108.2
C4 C3 H3A 109.8
C4 C3 H3B 109.8
C3 C4 H4A 108.6
C3 C4 H4B 108.6
H4A C4 H4B 107.6
C5 C4 C3 114.5(10)
C5 C4 H4A 108.6
C5 C4 H4B 108.6
C4 C5 H5A 108.9
C4 C5 H5B 108.9
C4 C5 C6 113.5(10)
H5A C5 H5B 107.7
C6 C5 H5A 108.9
C6 C5 H5B 108.9
C1 C6 C5 110.5(7)
C1 C6 H6A 109.5
C1 C6 H6B 109.5
C5 C6 H6A 109.5
C5 C6 H6B 109.5
H6A C6 H6B 108.1
N3 C7 C8 125.0(7)
N3 C7 C12 112.0(6)
C12 C7 C8 122.9(6)
C7 C8 H8A 109.4
C7 C8 H8B 109.4
H8A C8 H8B 108.0
C9 C8 C7 111.4(7)
C9 C8 H8A 109.4
C9 C8 H8B 109.4
C8 C9 H9A 107.7
C8 C9 H9B 107.7
H9A C9 H9B 107.1
C10 C9 C8 118.6(9)
C10 C9 H9A 107.7
C10 C9 H9B 107.7
C9 C10 H10A 108.1
C9 C10 H10B 108.1
C9 C10 C11 116.8(10)
H10A C10 H10B 107.3
C11 C10 H10A 108.1
C11 C10 H10B 108.1
C10 C11 H11A 109.8
C10 C11 H11B 109.8
H11A C11 H11B 108.2
C12 C11 C10 109.4(7)
C12 C11 H11A 109.8
C12 C11 H11B 109.8
N4 C12 C7 111.8(7)
N4 C12 C11 124.7(7)
C7 C12 C11 123.5(6)
N5 C13 C14 109.8(7)
N5 C13 C18 126.6(8)
C14 C13 C18 123.5(7)
N6 C14 C13 111.8(7)
N6 C14 C15 125.5(7)
C13 C14 C15 122.6(7)
C14 C15 H15A 109.4
C14 C15 H15B 109.4
C14 C15 H15C 110.5
C14 C15 H15D 110.5
C14 C15 C16A 111.1(9)
C14 C15 C16B 106.3(13)
H15A C15 H15B 108.0
H15C C15 H15D 108.7
C16A C15 H15A 109.4
C16A C15 H15B 109.4
C16B C15 H15C 110.5
C16B C15 H15D 110.5
C15 C16A H16A 109.0
C15 C16A H16B 109.0
H16A C16A H16B 107.8
C17A C16A C15 113.0(13)
C17A C16A H16A 109.0
C17A C16A H16B 109.0
C15 C16B H16C 108.8
C15 C16B H16D 108.8
H16C C16B H16D 107.7
C17B C16B C15 114(2)
C17B C16B H16C 108.8
C17B C16B H16D 108.8
C16A C17A H17A 109.4
C16A C17A H17B 109.4
C16A C17A C18 111.4(14)
H17A C17A H17B 108.0
C18 C17A H17A 109.4
C18 C17A H17B 109.4
C16B C17B H17C 110.5
C16B C17B H17D 110.5
C16B C17B C18 106.4(18)
H17C C17B H17D 108.6
C18 C17B H17C 110.5
C18 C17B H17D 110.5
C13 C18 C17A 109.6(9)
C13 C18 C17B 111.3(13)
C13 C18 H18A 109.7
C13 C18 H18B 109.7
C13 C18 H18C 109.4
C13 C18 H18D 109.4
C17A C18 H18A 109.7
C17A C18 H18B 109.7
C17B C18 H18C 109.4
C17B C18 H18D 109.4
H18A C18 H18B 108.2
H18C C18 H18D 108.0
C20 C19 C24 116.0(8)
C20 C19 B1 119.5(7)
C24 C19 B1 124.2(8)
C19 C20 H20 118.1
C19 C20 C21 123.8(9)
C21 C20 H20 118.1
C20 C21 H21 120.5
C22 C21 C20 119.0(10)
C22 C21 H21 120.5
C21 C22 C23 119.1(9)
C21 C22 C25 119.4(10)
C23 C22 C25 121.3(9)
C22 C23 H23 120.0
C24 C23 C22 120.0(8)
C24 C23 H23 120.0
C19 C24 H24 119.0
C23 C24 C19 122.1(9)
C23 C24 H24 119.0
C26 C25 C22 175.0(13)
C25 C26 H26 180.0
C28 C27 C32 116.6(8)
C28 C27 B2 123.5(7)
C32 C27 B2 119.8(7)
C27 C28 H28 119.7
C27 C28 C29 120.5(9)
C29 C28 H28 119.7
C28 C29 H29 118.9
C30 C29 C28 122.1(9)
C30 C29 H29 118.9
C29 C30 C31 118.1(8)
C29 C30 C33 123.8(8)
C31 C30 C33 118.1(8)
C30 C31 H31 120.1
C32 C31 C30 119.8(7)
C32 C31 H31 120.1
C27 C32 H32 118.6
C31 C32 C27 122.8(8)
C31 C32 H32 118.6
C34 C33 C30 179.2(13)
C33 C34 H34 180.0
O1 B1 O3 109.7(8)
O1 B1 C19 112.0(7)
O3 B1 C19 109.9(7)
O5 B1 O1 110.9(8)
O5 B1 O3 107.6(7)
O5 B1 C19 106.6(7)
O2 B2 C27 111.5(7)
O4 B2 O2 107.7(7)
O4 B2 C27 106.8(7)
O6 B2 O2 111.5(8)
O6 B2 O4 110.7(8)
O6 B2 C27 108.6(6)
N8 Fe2 N7 78.4(3)
N9 Fe2 N7 86.9(3)
N9 Fe2 N8 121.3(3)
N9 Fe2 N10 78.5(3)
N9 Fe2 N11 85.7(4)
N9 Fe2 N12 146.7(4)
N10 Fe2 N7 149.1(3)
N10 Fe2 N8 86.1(3)
N11 Fe2 N7 85.5(3)
N11 Fe2 N8 147.1(4)
N11 Fe2 N10 119.9(3)
N12 Fe2 N7 119.6(3)
N12 Fe2 N8 85.9(4)
N12 Fe2 N10 85.2(4)
N12 Fe2 N11 77.5(4)
N7 O7 B3 112.5(6)
N8 O8 B4 112.0(7)
N9 O9 B3 112.6(7)
N10 O10 B4 111.1(6)
N11 O11 B3 111.3(7)
N12 O12 B4 112.6(7)
O7 N7 Fe2 123.4(6)
C35 N7 Fe2 118.7(7)
C35 N7 O7 117.6(7)
O8 N8 Fe2 124.1(5)
C36 N8 Fe2 118.0(7)
C36 N8 O8 116.7(8)
O9 N9 Fe2 123.2(5)
C41 N9 Fe2 119.6(7)
C41 N9 O9 116.5(8)
O10 N10 Fe2 125.2(6)
C42 N10 Fe2 119.2(7)
C42 N10 O10 115.2(7)
O11 N11 Fe2 124.1(5)
C47A N11 Fe2 115.5(8)
C47A N11 O11 117.0(8)
C47B N11 Fe2 124.1(8)
C47B N11 O11 110.1(9)
O12 N12 Fe2 123.9(5)
C48A N12 Fe2 124.7(8)
C48A N12 O12 111.1(9)
C48B N12 Fe2 112.0(9)
C48B N12 O12 118.1(9)
N7 C35 C36 112.5(7)
N7 C35 C40 124.6(10)
C36 C35 C40 122.9(9)
N8 C36 C35 112.0(9)
N8 C36 C37 124.9(9)
C35 C36 C37 123.1(7)
C36 C37 H37A 109.8
C36 C37 H37B 109.8
C36 C37 C38 109.4(10)
H37A C37 H37B 108.2
C38 C37 H37A 109.8
C38 C37 H37B 109.8
C37 C38 H38A 108.6
C37 C38 H38B 108.6
H38A C38 H38B 107.5
C39 C38 C37 114.8(11)
C39 C38 H38A 108.6
C39 C38 H38B 108.6
C38 C39 H39A 108.0
C38 C39 H39B 108.0
C38 C39 C40 117.1(11)
H39A C39 H39B 107.3
C40 C39 H39A 108.0
C40 C39 H39B 108.0
C35 C40 H40A 109.3
C35 C40 H40B 109.3
C39 C40 C35 111.8(10)
C39 C40 H40A 109.3
C39 C40 H40B 109.3
H40A C40 H40B 107.9
N9 C41 C42 111.5(9)
N9 C41 C46 127.7(9)
C42 C41 C46 120.8(8)
N10 C42 C41 110.8(8)
N10 C42 C43 126.2(9)
C41 C42 C43 123.0(9)
C42 C43 H43A 109.3
C42 C43 H43B 109.3
C42 C43 C44 111.8(9)
H43A C43 H43B 107.9
C44 C43 H43A 109.3
C44 C43 H43B 109.3
C43 C44 H44A 109.0
C43 C44 H44B 109.0
H44A C44 H44B 107.8
C45 C44 C43 112.9(8)
C45 C44 H44A 109.0
C45 C44 H44B 109.0
C44 C45 H45A 109.3
C44 C45 H45B 109.3
C44 C45 C46 111.7(9)
H45A C45 H45B 107.9
C46 C45 H45A 109.3
C46 C45 H45B 109.3
C41 C46 C45 112.6(9)
C41 C46 H46A 109.1
C41 C46 H46B 109.1
C45 C46 H46A 109.1
C45 C46 H46B 109.1
H46A C46 H46B 107.8
N11 C47A C48A 116.4(9)
N11 C47A C52A 127.0(11)
C48A C47A C52A 116.6(9)
N11 C47B C48B 100.4(10)
N11 C47B C52B 130.0(13)
C48B C47B C52B 128.8(11)
N12 C48A C47A 103.4(9)
N12 C48A C49A 128.6(12)
C47A C48A C49A 127.9(10)
N12 C48B C47B 119.4(11)
N12 C48B C49B 124.8(13)
C47B C48B C49B 115.1(10)
C48A C49A H49A 110.1
C48A C49A H49B 110.1
C48A C49A C50A 108.0(12)
H49A C49A H49B 108.4
C50A C49A H49A 110.1
C50A C49A H49B 110.1
C48B C49B H49C 108.5
C48B C49B H49D 108.5
C48B C49B C50B 114.9(14)
H49C C49B H49D 107.5
C50B C49B H49C 108.5
C50B C49B H49D 108.5
C49A C50A H50A 109.0
C49A C50A H50B 109.0
H50A C50A H50B 107.8
C51A C50A C49A 112.8(13)
C51A C50A H50A 109.0
C51A C50A H50B 109.0
C49B C50B H50C 109.2
C49B C50B H50D 109.2
H50C C50B H50D 107.9
C51B C50B C49B 112.1(17)
C51B C50B H50C 109.2
C51B C50B H50D 109.2
C50A C51A H51A 109.2
C50A C51A H51B 109.2
C50A C51A C52A 111.9(15)
H51A C51A H51B 107.9
C52A C51A H51A 109.2
C52A C51A H51B 109.2
C50B C51B H51C 109.2
C50B C51B H51D 109.2
C50B C51B C52B 112.0(16)
H51C C51B H51D 107.9
C52B C51B H51C 109.2
C52B C51B H51D 109.2
C47A C52A C51A 112.5(12)
C47A C52A H52A 109.1
C47A C52A H52B 109.1
C51A C52A H52A 109.1
C51A C52A H52B 109.1
H52A C52A H52B 107.8
C47B C52B C51B 104.9(13)
C47B C52B H52C 110.8
C47B C52B H52D 110.8
C51B C52B H52C 110.8
C51B C52B H52D 110.8
H52C C52B H52D 108.8
C54 C53 C58 117.0(10)
C54 C53 B3 121.6(11)
C58 C53 B3 121.3(9)
C53 C54 H54 118.5
C55 C54 C53 123.0(14)
C55 C54 H54 118.5
C54 C55 H55 120.3
C56 C55 C54 119.5(12)
C56 C55 H55 120.3
C55 C56 C57 120.7(11)
C55 C56 C59 122.5(14)
C57 C56 C59 116.7(15)
C56 C57 H57 121.3
C58 C57 C56 117.5(13)
C58 C57 H57 121.3
C53 C58 H58 118.9
C57 C58 C53 122.3(11)
C57 C58 H58 118.9
C60 C59 C56 176(2)
C59 C60 H60 180.0
C66A C61 C62A 120.0
C66A C61 B4 119.3(5)
C62A C61 B4 120.3(5)
C62B C61 B4 114.4(9)
C66B C61 C62B 124.6(14)
C66B C61 B4 120.8(12)
C61 C66A H66A 120.0
C61 C66A C65A 120.0
C65A C66A H66A 120.0
C66A C65A H65A 120.0
C64 C65A C66A 120.0
C64 C65A H65A 120.0
C65A C64 C63A 120.0
C65A C64 C67A 116.2(8)
C63A C64 C67A 123.7(8)
C63B C64 C67B 111.3(15)
C65B C64 C63B 112.8(15)
C65B C64 C67B 135.9(15)
C64 C63A H63A 120.0
C62A C63A C64 120.0
C62A C63A H63A 120.0
C61 C62A H62A 120.0
C63A C62A C61 120.0
C63A C62A H62A 120.0
C61 C62B H62B 129.8
C63B C62B C61 100.3(17)
C63B C62B H62B 129.8
C64 C63B H63B 109.2
C62B C63B C64 142(2)
C62B C63B H63B 109.2
C64 C65B H65B 124.2
C64 C65B C66B 112(2)
C66B C65B H65B 124.2
C61 C66B C65B 129(2)
C61 C66B H66B 115.5
C65B C66B H66B 115.5
C68A C67A C64 172.0(17)
C68B C67B C64 160(3)
C67A C68A H68A 180.0
C67B C68B H68B 180.0
O7 B3 O9 111.1(8)
O7 B3 O11 110.2(9)
O7 B3 C53 107.8(8)
O9 B3 O11 109.0(7)
O9 B3 C53 109.5(9)
O11 B3 C53 109.3(8)
O8 B4 O10 109.0(8)
O8 B4 C61 110.9(7)
O10 B4 C61 110.1(7)
O12 B4 O8 110.4(7)
O12 B4 O10 109.7(8)
O12 B4 C61 106.8(8)

loop_
_geom_bond_atom_site_label_1
_geom_bond_atom_site_label_2
_geom_bond_distance
Fe1 N1 1.892(7)
Fe1 N2 1.912(7)
Fe1 N3 1.900(6)
Fe1 N4 1.906(7)
Fe1 N5 1.886(7)
Fe1 N6 1.891(6)
O1 N1 1.380(10)
O1 B1 1.470(12)
O2 N2 1.370(9)
O2 B2 1.472(10)
O3 N3 1.356(9)
O3 B1 1.485(11)
O4 N4 1.374(10)
O4 B2 1.470(10)
O5 N5 1.371(9)
O5 B1 1.467(10)
O6 N6 1.389(9)
O6 B2 1.459(11)
N1 C1 1.310(8)
N2 C2 1.300(10)
N3 C7 1.311(7)
N4 C12 1.313(7)
N5 C13 1.316(10)
N6 C14 1.302(8)
C1 C2 1.439(12)
C1 C6 1.491(11)
C2 C3 1.473(12)
C3 H3A 0.9900
C3 H3B 0.9900
C3 C4 1.561(12)
C4 H4A 0.9900
C4 H4B 0.9900
C4 C5 1.421(18)
C5 H5A 0.9900
C5 H5B 0.9900
C5 C6 1.537(14)
C6 H6A 0.9900
C6 H6B 0.9900
C7 C8 1.499(10)
C7 C12 1.398(11)
C8 H8A 0.9900
C8 H8B 0.9900
C8 C9 1.479(13)
C9 H9A 0.9900
C9 H9B 0.9900
C9 C10 1.412(16)
C10 H10A 0.9900
C10 H10B 0.9900
C10 C11 1.524(14)
C11 H11A 0.9900
C11 H11B 0.9900
C11 C12 1.493(11)
C13 C14 1.427(12)
C13 C18 1.479(13)
C14 C15 1.489(10)
C15 H15A 0.9900
C15 H15B 0.9900
C15 H15C 0.9900
C15 H15D 0.9900
C15 C16A 1.553(12)
C15 C16B 1.559(12)
C16A H16A 0.9900
C16A H16B 0.9900
C16A C17A 1.464(19)
C16B H16C 0.9900
C16B H16D 0.9900
C16B C17B 1.46(2)
C17A H17A 0.9900
C17A H17B 0.9900
C17A C18 1.563(11)
C17B H17C 0.9900
C17B H17D 0.9900
C17B C18 1.558(12)
C18 H18A 0.9900
C18 H18B 0.9900
C18 H18C 0.9900
C18 H18D 0.9900
C19 C20 1.381(13)
C19 C24 1.399(11)
C19 B1 1.587(12)
C20 H20 0.9500
C20 C21 1.393(14)
C21 H21 0.9500
C21 C22 1.376(14)
C22 C23 1.412(14)
C22 C25 1.450(13)
C23 H23 0.9500
C23 C24 1.378(12)
C24 H24 0.9500
C25 C26 1.176(9)
C26 H26 0.9500
C27 C28 1.367(13)
C27 C32 1.398(11)
C27 B2 1.592(12)
C28 H28 0.9500
C28 C29 1.412(13)
C29 H29 0.9500
C29 C30 1.344(13)
C30 C31 1.394(12)
C30 C33 1.425(12)
C31 H31 0.9500
C31 C32 1.369(12)
C32 H32 0.9500
C33 C34 1.181(14)
C34 H34 0.9500
Fe2 N7 1.907(7)
Fe2 N8 1.907(8)
Fe2 N9 1.884(8)
Fe2 N10 1.898(7)
Fe2 N11 1.897(8)
Fe2 N12 1.892(8)
O7 N7 1.370(10)
O7 B3 1.466(14)
O8 N8 1.367(10)
O8 B4 1.499(11)
O9 N9 1.382(10)
O9 B3 1.482(12)
O10 N10 1.366(10)
O10 B4 1.526(13)
O11 N11 1.375(11)
O11 B3 1.499(12)
O12 N12 1.377(10)
O12 B4 1.474(12)
N7 C35 1.297(12)
N8 C36 1.316(7)
N9 C41 1.296(11)
N10 C42 1.305(13)
N11 C47A 1.344(11)
N11 C47B 1.335(11)
N12 C48A 1.331(11)
N12 C48B 1.341(11)
C35 C36 1.417(14)
C35 C40 1.496(11)
C36 C37 1.496(14)
C37 H37A 0.9900
C37 H37B 0.9900
C37 C38 1.539(15)
C38 H38A 0.9900
C38 H38B 0.9900
C38 C39 1.452(18)
C39 H39A 0.9900
C39 H39B 0.9900
C39 C40 1.471(18)
C40 H40A 0.9900
C40 H40B 0.9900
C41 C42 1.452(14)
C41 C46 1.489(14)
C42 C43 1.495(13)
C43 H43A 0.9900
C43 H43B 0.9900
C43 C44 1.524(15)
C44 H44A 0.9900
C44 H44B 0.9900
C44 C45 1.510(16)
C45 H45A 0.9900
C45 H45B 0.9900
C45 C46 1.515(13)
C46 H46A 0.9900
C46 H46B 0.9900
C47A C48A 1.460(17)
C47A C52A 1.509(9)
C47B C48B 1.465(17)
C47B C52B 1.509(10)
C48A C49A 1.506(10)
C48B C49B 1.509(10)
C49A H49A 0.9900
C49A H49B 0.9900
C49A C50A 1.510(10)
C49B H49C 0.9900
C49B H49D 0.9900
C49B C50B 1.513(10)
C50A H50A 0.9900
C50A H50B 0.9900
C50A C51A 1.510(10)
C50B H50C 0.9900
C50B H50D 0.9900
C50B C51B 1.512(10)
C51A H51A 0.9900
C51A H51B 0.9900
C51A C52A 1.510(10)
C51B H51C 0.9900
C51B H51D 0.9900
C51B C52B 1.513(10)
C52A H52A 0.9900
C52A H52B 0.9900
C52B H52C 0.9900
C52B H52D 0.9900
C53 C54 1.387(14)
C53 C58 1.407(16)
C53 B3 1.582(15)
C54 H54 0.9500
C54 C55 1.370(17)
C55 H55 0.9500
C55 C56 1.36(2)
C56 C57 1.441(17)
C56 C59 1.467(18)
C57 H57 0.9500
C57 C58 1.381(15)
C58 H58 0.9500
C59 C60 1.19(2)
C60 H60 0.9500
C61 C66A 1.3900
C61 C62A 1.3900
C61 C62B 1.391(5)
C61 C66B 1.386(5)
C61 B4 1.616(12)
C66A H66A 0.9500
C66A C65A 1.3900
C65A H65A 0.9500
C65A C64 1.3900
C64 C63A 1.3900
C64 C63B 1.398(5)
C64 C65B 1.382(5)
C64 C67A 1.484(14)
C64 C67B 1.495(15)
C63A H63A 0.9500
C63A C62A 1.3900
C62A H62A 0.9500
C62B H62B 0.9500
C62B C63B 1.390(5)
C63B H63B 0.9500
C65B H65B 0.9500
C65B C66B 1.390(5)
C66B H66B 0.9500
C67A C68A 1.150(18)
C67B C68B 1.167(19)
C68A H68A 0.9500
C68B H68B 0.9500

loop_
_geom_torsion_atom_site_label_1
_geom_torsion_atom_site_label_2
_geom_torsion_atom_site_label_3
_geom_torsion_atom_site_label_4
_geom_torsion
Fe1 N1 C1 C2 -2.9(11)
Fe1 N1 C1 C6 179.6(8)
Fe1 N2 C2 C1 -0.5(10)
Fe1 N2 C2 C3 176.7(7)
Fe1 N3 C7 C8 -176.8(6)
Fe1 N3 C7 C12 -0.3(10)
Fe1 N4 C12 C7 -5.3(11)
Fe1 N4 C12 C11 174.3(8)
Fe1 N5 C13 C14 -4.2(11)
Fe1 N5 C13 C18 172.2(8)
Fe1 N6 C14 C13 -0.2(11)
Fe1 N6 C14 C15 -175.5(7)
O1 N1 C1 C2 178.8(8)
O1 N1 C1 C6 1.3(15)
O2 N2 C2 C1 -179.0(8)
O2 N2 C2 C3 -1.8(13)
O3 N3 C7 C8 2.4(13)
O3 N3 C7 C12 179.0(8)
O4 N4 C12 C7 178.5(9)
O4 N4 C12 C11 -2.0(15)
O5 N5 C13 C14 -178.9(8)
O5 N5 C13 C18 -2.5(14)
O6 N6 C14 C13 -178.9(8)
O6 N6 C14 C15 5.9(14)
N1 Fe1 N3 O3 46.0(8)
N1 Fe1 N3 C7 -134.8(7)
N1 Fe1 N5 O5 -40.2(8)
N1 Fe1 N5 C13 145.7(8)
N1 Fe1 N6 O6 109.2(8)
N1 Fe1 N6 C14 -69.3(9)
N1 O1 B1 O3 63.5(10)
N1 O1 B1 O5 -55.3(11)
N1 O1 B1 C19 -174.2(8)
N1 C1 C2 N2 2.0(11)
N1 C1 C2 C3 -175.3(9)
N1 C1 C6 C5 -171.3(10)
N2 Fe1 N1 O1 -179.8(10)
N2 Fe1 N1 C1 2.1(8)
N2 Fe1 N3 O3 111.6(8)
N2 Fe1 N3 C7 -69.2(8)
N2 Fe1 N5 O5 -109.4(8)
N2 Fe1 N5 C13 76.5(9)
N2 Fe1 N6 O6 43.4(8)
N2 Fe1 N6 C14 -135.1(8)
N2 O2 B2 O4 -60.5(10)
N2 O2 B2 O6 61.1(9)
N2 O2 B2 C27 -177.3(7)
N2 C2 C3 C4 -164.5(10)
N3 Fe1 N1 O1 -38.8(9)
N3 Fe1 N1 C1 143.0(9)
N3 Fe1 N5 O5 45.5(8)
N3 Fe1 N5 C13 -128.6(8)
N3 Fe1 N6 O6 -110.4(8)
N3 Fe1 N6 C14 71.1(9)
N3 O3 B1 O1 -57.1(10)
N3 O3 B1 O5 63.7(10)
N3 O3 B1 C19 179.4(7)
N3 C7 C8 C9 -176.9(9)
N3 C7 C12 N4 3.4(11)
N3 C7 C12 C11 -176.1(9)
N4 Fe1 N1 O1 -107.9(9)
N4 Fe1 N1 C1 73.9(9)
N4 Fe1 N3 O3 178.9(8)
N4 Fe1 N3 C7 -1.9(7)
N4 Fe1 N5 O5 110.6(8)
N4 Fe1 N5 C13 -63.5(9)
N4 Fe1 N6 O6 -41.7(8)
N4 Fe1 N6 C14 139.8(8)
N4 O4 B2 O2 66.1(11)
N4 O4 B2 O6 -56.0(11)
N4 O4 B2 C27 -174.1(8)
N5 Fe1 N1 O1 46.5(9)
N5 Fe1 N1 C1 -131.6(9)
N5 Fe1 N3 O3 -40.1(8)
N5 Fe1 N3 C7 139.1(7)
N5 Fe1 N6 O6 177.0(9)
N5 Fe1 N6 C14 -1.5(8)
N5 O5 B1 O1 61.6(10)
N5 O5 B1 O3 -58.4(11)
N5 O5 B1 C19 -176.2(8)
N5 C13 C14 N6 2.7(11)
N5 C13 C14 C15 178.1(9)
N5 C13 C18 C17A -158.3(11)
N5 C13 C18 C17B 168.4(16)
N6 Fe1 N1 O1 111.4(9)
N6 Fe1 N1 C1 -66.7(10)
N6 Fe1 N3 O3 -109.2(8)
N6 Fe1 N3 C7 70.0(8)
N6 Fe1 N5 O5 177.4(9)
N6 Fe1 N5 C13 3.3(8)
N6 O6 B2 O2 -58.0(10)
N6 O6 B2 O4 61.8(10)
N6 O6 B2 C27 178.7(7)
N6 C14 C15 C16A -176.1(12)
N6 C14 C15 C16B 156.6(14)
C1 C2 C3 C4 12.4(13)
C2 C1 C6 C5 11.4(14)
C2 C3 C4 C5 -44.5(13)
C3 C4 C5 C6 62.1(14)
C4 C5 C6 C1 -42.9(14)
C6 C1 C2 N2 179.6(9)
C6 C1 C2 C3 2.4(14)
C7 C8 C9 C10 -32.6(16)
C8 C7 C12 N4 -179.9(8)
C8 C7 C12 C11 0.5(13)
C8 C9 C10 C11 52(2)
C9 C10 C11 C12 -39.3(18)
C10 C11 C12 N4 -165.1(12)
C10 C11 C12 C7 14.4(15)
C12 C7 C8 C9 6.9(13)
C13 C14 C15 C16A 9.2(15)
C13 C14 C15 C16B -18.1(16)
C14 C13 C18 C17A 17.6(14)
C14 C13 C18 C17B -15.6(18)
C14 C15 C16A C17A -42(2)
C14 C15 C16B C17B 54(2)
C15 C16A C17A C18 64(2)
C15 C16B C17B C18 -70(3)
C16A C17A C18 C13 -49.3(18)
C16B C17B C18 C13 47(3)
C18 C13 C14 N6 -173.9(9)
C18 C13 C14 C15 1.5(14)
C19 C20 C21 C22 -3.7(10)
C20 C19 C24 C23 1.7(11)
C20 C19 B1 O1 -175.1(8)
C20 C19 B1 O3 -52.9(10)
C20 C19 B1 O5 63.4(9)
C20 C21 C22 C23 1.2(13)
C20 C21 C22 C25 176.2(8)
C21 C22 C23 C24 2.6(14)
C22 C23 C24 C19 -4.1(13)
C24 C19 C20 C21 2.2(9)
C24 C19 B1 O1 11.7(11)
C24 C19 B1 O3 133.9(8)
C24 C19 B1 O5 -109.8(9)
C25 C22 C23 C24 -172.3(9)
C27 C28 C29 C30 1.0(10)
C28 C27 C32 C31 0.3(13)
C28 C27 B2 O2 6.0(11)
C28 C27 B2 O4 -111.3(9)
C28 C27 B2 O6 129.3(9)
C28 C29 C30 C31 1.6(12)
C28 C29 C30 C33 -178.5(8)
C29 C30 C31 C32 -3.1(13)
C30 C31 C32 C27 2.2(13)
C32 C27 C28 C29 -1.8(10)
C32 C27 B2 O2 -178.2(8)
C32 C27 B2 O4 64.5(10)
C32 C27 B2 O6 -55.0(10)
C33 C30 C31 C32 177.0(8)
B1 O1 N1 Fe1 -6.6(13)
B1 O1 N1 C1 171.6(9)
B1 O3 N3 Fe1 -6.1(11)
B1 O3 N3 C7 174.7(8)
B1 O5 N5 Fe1 -3.9(12)
B1 O5 N5 C13 170.5(8)
B1 C19 C20 C21 -171.5(7)
B1 C19 C24 C23 175.1(8)
B2 O2 N2 Fe1 -2.7(11)
B2 O2 N2 C2 175.8(8)
B2 O4 N4 Fe1 -7.6(13)
B2 O4 N4 C12 168.5(9)
B2 O6 N6 Fe1 -3.0(12)
B2 O6 N6 C14 175.6(8)
B2 C27 C28 C29 174.0(8)
B2 C27 C32 C31 -175.8(8)
Fe2 N7 C35 C36 2.2(10)
Fe2 N7 C35 C40 -179.2(7)
Fe2 N8 C36 C35 8.2(10)
Fe2 N8 C36 C37 -171.7(8)
Fe2 N9 C41 C42 6.3(10)
Fe2 N9 C41 C46 -170.2(7)
Fe2 N10 C42 C41 4.2(10)
Fe2 N10 C42 C43 -176.3(7)
Fe2 N11 C47A C48A 15.5(18)
Fe2 N11 C47A C52A -168.1(14)
Fe2 N11 C47B C48B -16(2)
Fe2 N11 C47B C52B 173.6(19)
Fe2 N12 C48A C47A -7.6(19)
Fe2 N12 C48A C49A 174.8(15)
Fe2 N12 C48B C47B 22(2)
Fe2 N12 C48B C49B -167.6(18)
O7 N7 C35 C36 176.8(7)
O7 N7 C35 C40 -4.5(13)
O8 N8 C36 C35 176.2(7)
O8 N8 C36 C37 -3.6(13)
O9 N9 C41 C42 176.9(7)
O9 N9 C41 C46 0.4(12)
O10 N10 C42 C41 176.9(7)
O10 N10 C42 C43 -3.6(13)
O11 N11 C47A C48A 175.7(13)
O11 N11 C47A C52A -8(2)
O11 N11 C47B C48B 178.3(13)
O11 N11 C47B C52B 8(3)
O12 N12 C48A C47A 178.5(11)
O12 N12 C48A C49A 1(2)
O12 N12 C48B C47B 175.8(15)
O12 N12 C48B C49B -14(3)
N7 Fe2 N9 O9 34.1(6)
N7 Fe2 N9 C41 -156.0(7)
N7 Fe2 N10 O10 -109.3(9)
N7 Fe2 N10 C42 62.7(10)
N7 Fe2 N11 O11 -51.3(8)
N7 Fe2 N11 C47A 107.3(10)
N7 Fe2 N11 C47B 144.9(15)
N7 Fe2 N12 O12 108.7(8)
N7 Fe2 N12 C48A -64.5(14)
N7 Fe2 N12 C48B -99.3(11)
N7 O7 B3 O9 52.6(10)
N7 O7 B3 O11 -68.2(9)
N7 O7 B3 C53 172.6(7)
N7 C35 C36 N8 -6.5(11)
N7 C35 C36 C37 173.4(9)
N7 C35 C40 C39 176.5(10)
N8 Fe2 N9 O9 108.5(6)
N8 Fe2 N9 C41 -81.6(7)
N8 Fe2 N10 O10 -49.8(7)
N8 Fe2 N10 C42 122.2(7)
N8 Fe2 N11 O11 -111.7(9)
N8 Fe2 N11 C47A 46.9(11)
N8 Fe2 N11 C47B 84.5(15)
N8 Fe2 N12 O12 34.6(8)
N8 Fe2 N12 C48A -138.6(13)
N8 Fe2 N12 C48B -173.4(11)
N8 O8 B4 O10 -69.0(8)
N8 O8 B4 O12 51.5(10)
N8 O8 B4 C61 169.6(7)
N8 C36 C37 C38 167.4(11)
N9 Fe2 N10 O10 -172.8(7)
N9 Fe2 N10 C42 -0.8(7)
N9 Fe2 N11 O11 35.9(8)
N9 Fe2 N11 C47A -165.5(10)
N9 Fe2 N11 C47B -127.9(15)
N9 Fe2 N12 O12 -112.5(8)
N9 Fe2 N12 C48A 74.4(14)
N9 Fe2 N12 C48B 39.6(13)
N9 O9 B3 O7 -67.8(9)
N9 O9 B3 O11 53.8(10)
N9 O9 B3 C53 173.3(7)
N9 C41 C42 N10 -6.4(11)
N9 C41 C42 C43 174.0(8)
N9 C41 C46 C45 164.4(9)
N10 Fe2 N9 O9 -173.3(6)
N10 Fe2 N9 C41 -3.4(6)
N10 Fe2 N11 O11 110.1(8)
N10 Fe2 N11 C47A -91.3(10)
N10 Fe2 N11 C47B -53.7(15)
N10 Fe2 N12 O12 -51.9(8)
N10 Fe2 N12 C48A 135.0(13)
N10 Fe2 N12 C48B 100.2(11)
N10 O10 B4 O8 54.3(9)
N10 O10 B4 O12 -66.7(9)
N10 O10 B4 C61 176.1(7)
N10 C42 C43 C44 175.4(9)
N11 Fe2 N9 O9 -51.6(6)
N11 Fe2 N9 C41 118.3(7)
N11 Fe2 N10 O10 109.0(7)
N11 Fe2 N10 C42 -79.1(8)
N11 Fe2 N12 O12 -174.0(9)
N11 Fe2 N12 C48A 12.9(13)
N11 Fe2 N12 C48B -21.9(11)
N11 O11 B3 O7 53.5(10)
N11 O11 B3 O9 -68.6(11)
N11 O11 B3 C53 171.8(8)
N11 C47A C48A N12 -5(2)
N11 C47A C48A C49A 172.2(17)
N11 C47A C52A C51A 168.7(15)
N11 C47B C48B N12 -5(2)
N11 C47B C48B C49B -176.3(19)
N11 C47B C52B C51B -166(2)
N12 Fe2 N9 O9 -111.0(7)
N12 Fe2 N9 C41 58.9(9)
N12 Fe2 N10 O10 36.4(7)
N12 Fe2 N10 C42 -151.6(7)
N12 Fe2 N11 O11 -173.0(9)
N12 Fe2 N11 C47A -14.4(9)
N12 Fe2 N11 C47B 23.2(14)
N12 O12 B4 O8 -67.5(10)
N12 O12 B4 O10 52.6(10)
N12 O12 B4 C61 171.9(7)
N12 C48A C49A C50A 167.3(19)
N12 C48B C49B C50B -158(2)
C35 C36 C37 C38 -12.5(15)
C36 C35 C40 C39 -5.0(14)
C36 C37 C38 C39 41.5(19)
C37 C38 C39 C40 -56(2)
C38 C39 C40 C35 35.3(16)
C40 C35 C36 N8 174.8(9)
C40 C35 C36 C37 -5.3(14)
C41 C42 C43 C44 -5.1(13)
C42 C41 C46 C45 -11.8(12)
C42 C43 C44 C45 39.9(12)
C43 C44 C45 C46 -62.2(11)
C44 C45 C46 C41 46.1(11)
C46 C41 C42 N10 170.3(8)
C46 C41 C42 C43 -9.2(13)
C47A C48A C49A C50A -10(3)
C47B C48B C49B C50B 13(3)
C48A C47A C52A C51A -15(2)
C48A C49A C50A C51A 43(3)
C48B C47B C52B C51B 26(3)
C48B C49B C50B C51B -42(3)
C49A C50A C51A C52A -66(2)
C49B C50B C51B C52B 66(3)
C50A C51A C52A C47A 49(2)
C50B C51B C52B C47B -53(2)
C52A C47A C48A N12 177.8(14)
C52A C47A C48A C49A -5(3)
C52B C47B C48B N12 166(2)
C52B C47B C48B C49B -6(3)
C53 C54 C55 C56 -0.3(18)
C54 C53 C58 C57 0.0(15)
C54 C53 B3 O7 18.3(12)
C54 C53 B3 O9 139.3(9)
C54 C53 B3 O11 -101.5(11)
C54 C55 C56 C57 -0.1(19)
C54 C55 C56 C59 177.5(12)
C55 C56 C57 C58 0.4(17)
C56 C57 C58 C53 -0.4(16)
C58 C53 C54 C55 0.3(15)
C58 C53 B3 O7 -159.1(8)
C58 C53 B3 O9 -38.1(12)
C58 C53 B3 O11 81.1(11)
C59 C56 C57 C58 -177.3(11)
C61 C66A C65A C64 0.0
C61 C62B C63B C64 -0.3(3)
C66A C61 C62A C63A 0.0
C66A C61 B4 O8 -48.5(10)
C66A C61 B4 O10 -169.1(7)
C66A C61 B4 O12 71.9(9)
C66A C65A C64 C63A 0.0
C66A C65A C64 C67A 176.0(10)
C65A C64 C63A C62A 0.0
C64 C63A C62A C61 0.0
C64 C65B C66B C61 0.0(8)
C62A C61 C66A C65A 0.0
C62A C61 B4 O8 138.3(7)
C62A C61 B4 O10 17.6(10)
C62A C61 B4 O12 -101.4(8)
C62B C61 C66B C65B 0.3(7)
C62B C61 B4 O8 101.3(11)
C62B C61 B4 O10 -19.4(12)
C62B C61 B4 O12 -138.4(11)
C63B C64 C65B C66B -0.4(6)
C63B C64 C67B C68B 180(100)
C65B C64 C63B C62B 0.6(6)
C65B C64 C67B C68B -1(2)
C66B C61 C62B C63B -0.2(3)
C66B C61 B4 O8 -83.1(12)
C66B C61 B4 O10 156.2(10)
C66B C61 B4 O12 37.2(12)
C67A C64 C63A C62A -175.6(11)
C67B C64 C63B C62B 180.0(2)
C67B C64 C65B C66B -179.5(6)
B3 O7 N7 Fe2 12.9(9)
B3 O7 N7 C35 -161.4(8)
B3 O9 N9 Fe2 13.7(9)
B3 O9 N9 C41 -156.5(8)
B3 O11 N11 Fe2 13.9(12)
B3 O11 N11 C47A -144.4(11)
B3 O11 N11 C47B 179.6(13)
B3 C53 C54 C55 -177.1(10)
B3 C53 C58 C57 177.5(9)
B4 O8 N8 Fe2 15.0(10)
B4 O8 N8 C36 -152.2(8)
B4 O10 N10 Fe2 12.0(9)
B4 O10 N10 C42 -160.3(8)
B4 O12 N12 Fe2 14.2(11)
B4 O12 N12 C48A -171.9(11)
B4 O12 N12 C48B -136.3(13)
B4 C61 C66A C65A -173.3(7)
B4 C61 C62A C63A 173.2(7)
B4 C61 C62B C63B 175.2(6)
B4 C61 C66B C65B -174.8(8)

loop_
_exptl_oxdiff_crystal_face_indexfrac_h
_exptl_oxdiff_crystal_face_indexfrac_k
_exptl_oxdiff_crystal_face_indexfrac_l
_exptl_oxdiff_crystal_face_x
_exptl_oxdiff_crystal_face_y
_exptl_oxdiff_crystal_face_z
-1.8321 -6.2754 -4.2188 0.1151 0.0218 0.9931
13.0094 -1.0026 -24.9898 -0.5785 0.7941 0.2622
1.0068 -3.0040 -25.9999 0.0382 0.8073 0.5750
1.0067 -0.0070 -30.0046 0.0476 0.9989 0.1253
-5.3512 -6.1039 -2.1602 0.2872 -0.0381 0.9571
-19.6887 0.6092 5.1247 0.9843 -0.1291 -0.1205
-18.9846 -0.2209 -4.7328 0.9820 0.1824 0.0496
19.7738 -0.2198 -4.9247 -0.9898 0.1299 0.0591
19.0206 -0.4448 4.3410 -0.9817 -0.1823 0.0556
-1.0067 0.0070 30.0046 -0.0476 -0.9989 -0.1253
-1.0025 -4.9927 17.0088 0.0014 -0.6624 0.7060

loop_
_smtbx_masks_void_nr
_smtbx_masks_void_average_x
_smtbx_masks_void_average_y
_smtbx_masks_void_average_z
_smtbx_masks_void_volume
_smtbx_masks_void_count_electrons
_smtbx_masks_void_content
1 0.250 0.053 0.000 242.5 86.4 DCM
2 0.250 0.447 0.500 242.5 86.3 DCM
3 0.750 0.553 0.500 242.5 86.4 DCM
4 0.750 0.947 0.000 242.5 86.3 DCM
